data_2006067
loop_
_publ_author_name
'Yanes, C.'
'Torres, M.'
'L\'opez-Rodr\'iguez, M.'
'N\'u\~nez, P.'
'Brito, I.'

_publ_section_title
;
 <i>N</i>-(5-Nitro-2-pyrrolidinylphenyl)trifluoroacetamide
;
_journal_issue 4
_journal_name_full 'Acta Crystallographica Section C'
_journal_page_first 492
_journal_page_last 493
_journal_paper_doi 10.1107/S0108270196014679
_journal_volume 53
_journal_year 1997
_chemical_formula_iupac 'C12 H12 F3 N3 O3'
_chemical_formula_moiety 'C12 H12 F3 N3 O3'
_chemical_formula_sum 'C12 H12 F3 N3 O3'
_chemical_formula_weight 303.24
_space_group_IT_number 14
_symmetry_cell_setting monoclinic
_symmetry_space_group_name_Hall '-P 2yn'
_symmetry_space_group_name_H-M 'P 1 21/n 1'
_atom_type_scat_source 'SHELXL93 (Sheldrick, 1993)'
_cell_angle_alpha 90
_cell_angle_beta 100.2(2)
_cell_angle_gamma 90
_cell_formula_units_Z 8
_cell_length_a 8.192(3)
_cell_length_b 19.278(5)
_cell_length_c 16.952(2)
_cell_measurement_reflns_used 25
_cell_measurement_temperature 293
_cell_measurement_theta_max 17
_cell_measurement_theta_min 8
_cell_volume 2635(2)
_diffrn_measurement_device 'Siemens AED'
_diffrn_measurement_method \w/2\q
_diffrn_radiation_type CuK\a
_diffrn_radiation_wavelength 1.54055
_diffrn_reflns_av_R_equivalents 0.0422
_diffrn_reflns_limit_h_max 9
_diffrn_reflns_limit_h_min 0
_diffrn_reflns_limit_k_max 21
_diffrn_reflns_limit_k_min 0
_diffrn_reflns_limit_l_max 18
_diffrn_reflns_limit_l_min -19
_diffrn_reflns_number 4238
_diffrn_reflns_theta_max 60.04
_diffrn_standards_decay_% none
_diffrn_standards_interval_time 60
_diffrn_standards_number 2
_exptl_absorpt_coefficient_mu 1.218
_exptl_absorpt_correction_type none
_exptl_crystal_colour red
_exptl_crystal_density_diffrn 1.529
_exptl_crystal_density_method 'not measured'
_exptl_crystal_description prism
_exptl_crystal_F_000 1248
_exptl_crystal_size_max 0.32
_exptl_crystal_size_mid 0.16
_exptl_crystal_size_min 0.10
_refine_diff_density_max 0.461
_refine_diff_density_min -0.316
_refine_ls_extinction_coef 0.0047(4)
_refine_ls_extinction_method SHELXL93
_refine_ls_goodness_of_fit_obs 0.635
_refine_ls_hydrogen_treatment 'H atoms not refined, except for H1 and H1B'
_refine_ls_number_parameters 389
_refine_ls_number_reflns 3928
_refine_ls_R_factor_obs 0.0446
_refine_ls_shift/esd_max 0.006
_refine_ls_structure_factor_coef Fsqd
_refine_ls_weighting_details 'w = 1/[\s^2^(Fo^2^)+(0.158P)^2^+3.0996P] where P = (Fo^2^+2Fc^2^)/3'
_refine_ls_weighting_scheme calc
_refine_ls_wR_factor_obs 0.1370
_reflns_number_observed 3258
_reflns_number_total 3928
_reflns_observed_criterion I>2\s(I)
_cod_data_source_file ka1209.cif
_cod_data_source_block ka1209a
_cod_depositor_comments
;
The following automatic conversions were performed:

'_refine_ls_weighting_scheme' value ' w =
1/[\s^2^(Fo^2^)+(0.158P)^2^+3.0996P] where P = (Fo^2^+2Fc^2^)/3' was
changed to 'calc'. New tag '_refine_ls_weighting_details' was
created. The value of the new tag was set to 'w =
1/[\s^2^(Fo^2^)+(0.158P)^2^+3.0996P] where P = (Fo^2^+2Fc^2^)/3'.

Automatic conversion script
Id: cif_fix_values 3143 2015-03-26 13:38:13Z robertas 
;
_cod_original_sg_symbol_H-M 'P 21/n'
_cod_database_code 2006067

loop_
_symmetry_equiv_pos_as_xyz
x,y,z
1/2-x,1/2+y,1/2-z
-x,-y,-z
1/2+x,1/2-y,1/2+z

loop_
_atom_site_aniso_label
_atom_site_aniso_U_11
_atom_site_aniso_U_12
_atom_site_aniso_U_13
_atom_site_aniso_U_22
_atom_site_aniso_U_23
_atom_site_aniso_U_33
N1 0.0577(12) -0.0017(8) 0.0130(8) 0.0365(10) -0.0028(8) 0.0364(10)
C1 0.076(2) -0.0010(11) 0.0166(12) 0.0353(12) 0.0001(10) 0.0465(13)
C2 0.093(2) -0.0047(14) 0.0192(14) 0.0492(15) 0.0088(12) 0.053(2)
C3 0.089(2) -0.016(2) 0.0263(14) 0.066(2) 0.0023(13) 0.0499(15)
C4 0.067(2) -0.0051(12) 0.0192(11) 0.0559(15) -0.0067(11) 0.0423(13)
C5 0.0415(12) 0.0018(9) 0.0036(9) 0.0349(11) -0.0022(9) 0.0387(12)
C6 0.064(2) 0.0015(11) 0.0115(11) 0.0393(13) -0.0079(10) 0.0470(13)
C7 0.0597(15) 0.0008(10) 0.0048(12) 0.0317(12) -0.0043(11) 0.062(2)
C8 0.0431(12) 0.0011(10) 0.0035(11) 0.0350(12) 0.0102(10) 0.0585(15)
C9 0.0421(12) 0.0014(10) 0.0039(9) 0.0436(13) 0.0043(10) 0.0399(12)
C10 0.0412(11) -0.0017(9) 0.0044(9) 0.0326(11) -0.0026(9) 0.0384(11)
N2 0.0441(11) -0.0069(8) 0.0092(8) 0.0398(10) -0.0059(8) 0.0382(10)
C11 0.0535(15) -0.0029(11) 0.0128(11) 0.0436(13) -0.0047(10) 0.0454(13)
O1 0.0595(13) -0.0101(10) 0.0368(12) 0.0745(14) -0.0378(13) 0.126(2)
C12 0.078(2) -0.0043(13) 0.0150(13) 0.0478(15) -0.0090(11) 0.0489(15)
F1 0.224(3) -0.046(2) 0.0004(13) 0.102(2) -0.0073(10) 0.0444(10)
F2 0.118(2) 0.0080(11) 0.0096(14) 0.0582(11) -0.0326(12) 0.140(2)
F3 0.0942(14) -0.0435(11) 0.0283(12) 0.0937(14) -0.0474(12) 0.110(2)
N3 0.0494(12) -0.0004(9) 0.0056(11) 0.0425(13) 0.0167(11) 0.076(2)
O2 0.0815(14) -0.0034(9) 0.0215(13) 0.0344(11) 0.0145(11) 0.122(2)
O3 0.0664(12) -0.0022(10) 0.0187(10) 0.0649(12) 0.0258(10) 0.0749(14)
N1B 0.0591(12) -0.0020(9) 0.0116(10) 0.0438(11) -0.0060(9) 0.0516(12)
C1B 0.0538(14) -0.0004(11) 0.0134(12) 0.0496(14) -0.0002(12) 0.0575(15)
C2B 0.070(2) -0.0112(14) 0.0166(15) 0.060(2) 0.0059(15) 0.078(2)
C3B 0.082(2) -0.0042(14) 0.010(2) 0.046(2) 0.0030(15) 0.091(2)
C4B 0.070(2) -0.0041(13) 0.0139(14) 0.0483(15) -0.0145(14) 0.077(2)
C5B 0.0417(12) 0.0000(10) 0.0035(10) 0.0499(14) -0.0053(11) 0.0466(13)
C6B 0.071(2) -0.0100(14) 0.0082(13) 0.062(2) -0.0170(13) 0.0509(15)
C7B 0.066(2) -0.0028(15) 0.0085(12) 0.080(2) -0.0104(13) 0.0401(13)
C8B 0.0449(13) 0.0019(12) 0.0056(10) 0.072(2) 0.0061(12) 0.0417(13)
C9B 0.0425(12) 0.0026(10) 0.0056(10) 0.0521(14) 0.0006(11) 0.0472(13)
C10B 0.0404(11) 0.0048(9) 0.0045(9) 0.0461(13) -0.0020(10) 0.0397(12)
N2B 0.0492(11) 0.0049(9) 0.0043(8) 0.0411(11) 0.0011(8) 0.0385(10)
C11B 0.0419(12) -0.0019(10) 0.0126(10) 0.0442(13) -0.0002(11) 0.0453(13)
O1B 0.0547(10) 0.0129(8) 0.0130(8) 0.0541(10) 0.0050(8) 0.0568(10)
C12B 0.071(2) 0.0027(13) 0.0193(13) 0.058(2) -0.0059(13) 0.0500(14)
F1B 0.1032(15) -0.0149(14) 0.0434(11) 0.158(2) 0.0112(13) 0.0670(12)
F2B 0.148(2) 0.0027(12) 0.0247(12) 0.0742(13) -0.0303(9) 0.0691(11)
F3B 0.1053(14) 0.0266(11) -0.0032(9) 0.1025(14) -0.0031(9) 0.0466(9)
N3B 0.0595(14) -0.0001(13) 0.0106(11) 0.087(2) 0.0148(13) 0.0524(14)
O2B 0.105(2) -0.005(2) 0.0311(12) 0.126(2) 0.0119(13) 0.0533(12)
O3B 0.116(2) -0.0114(14) 0.0297(14) 0.085(2) 0.0202(13) 0.0771(15)

loop_
_atom_site_label
_atom_site_occupancy
_atom_site_fract_x
_atom_site_fract_y
_atom_site_fract_z
_atom_site_U_iso_or_equiv
_atom_site_thermal_displace_type
_atom_site_calc_flag
_atom_site_refinement_flags
_atom_site_type_symbol
N1 1 0.1693(2) 0.63898(9) 0.86259(11) 0.0430(5) Uani d . N
C1 1 0.1942(4) 0.56432(12) 0.85091(15) 0.0520(6) Uani d . C
H11 1 0.2984(4) 0.55572(12) 0.83291(15) 0.073(2) Uiso calc R H
H12 1 0.1043(4) 0.54497(12) 0.81222(15) 0.073(2) Uiso calc R H
C2 1 0.1961(4) 0.53414(15) 0.9336(2) 0.0645(8) Uani d . C
H21 1 0.3069(4) 0.53517(15) 0.9653(2) 0.073(2) Uiso calc R H
H22 1 0.1558(4) 0.48672(15) 0.9302(2) 0.073(2) Uiso calc R H
C3 1 0.0808(4) 0.5812(2) 0.9685(2) 0.0667(8) Uani d . C
H31 1 -0.0342(4) 0.5703(2) 0.9474(2) 0.073(2) Uiso calc R H
H32 1 0.0995(4) 0.5779(2) 1.0265(2) 0.073(2) Uiso calc R H
C4 1 0.1268(3) 0.65217(14) 0.94157(15) 0.0539(6) Uani d . C
H41 1 0.0341(3) 0.68405(14) 0.93783(15) 0.073(2) Uiso calc R H
H42 1 0.2208(3) 0.67111(14) 0.97814(15) 0.073(2) Uiso calc R H
C5 1 0.2111(3) 0.69045(11) 0.81620(13) 0.0388(5) Uani d . C
C6 1 0.2341(3) 0.75898(12) 0.84680(15) 0.0498(6) Uani d . C
H6 1 0.2095(3) 0.76848(12) 0.89719(15) 0.062(3) Uiso calc R H
C7 1 0.2909(3) 0.81122(12) 0.8050(2) 0.0518(6) Uani d . C
H7 1 0.3075(3) 0.85526(12) 0.8274(2) 0.062(3) Uiso calc R H
C8 1 0.3237(3) 0.79848(12) 0.72899(15) 0.0462(6) Uani d . C
C9 1 0.2914(3) 0.73422(12) 0.69400(13) 0.0423(5) Uani d . C
H9 1 0.3087(3) 0.72668(12) 0.64192(13) 0.062(3) Uiso calc R H
C10 1 0.2339(3) 0.68146(11) 0.73579(13) 0.0377(5) Uani d . C
N2 1 0.1873(3) 0.61812(10) 0.69355(11) 0.0405(5) Uani d . N
H1 1 0.0901(37) 0.6051(15) 0.6937(17) 0.055(6) Uiso d . H
C11 1 0.2889(3) 0.58277(12) 0.65592(14) 0.0470(6) Uani d . C
O1 1 0.4358(3) 0.59385(12) 0.6588(2) 0.0842(7) Uani d . O
C12 1 0.2071(4) 0.52448(14) 0.6027(2) 0.0579(7) Uani d . C
F1 1 0.1801(4) 0.54316(13) 0.52799(11) 0.1264(10) Uani d . F
F2 1 0.2997(3) 0.46850(10) 0.6094(2) 0.1069(8) Uani d . F
F3 1 0.0625(3) 0.50434(11) 0.61997(13) 0.0982(7) Uani d . F
N3 1 0.3929(3) 0.85170(11) 0.6859(2) 0.0566(6) Uani d . N
O2 1 0.3939(3) 0.91158(9) 0.7107(2) 0.0789(7) Uani d . O
O3 1 0.4514(2) 0.83506(10) 0.62615(13) 0.0680(6) Uani d . O
N1B 1 0.2078(3) 0.13666(10) 0.24459(12) 0.0513(5) Uani d . N
C1B 1 0.1290(3) 0.14645(13) 0.3152(2) 0.0532(6) Uani d . C
H11B 1 0.0449(3) 0.18239(13) 0.3057(2) 0.073(2) Uiso calc R H
H12B 1 0.2104(3) 0.15876(13) 0.3619(2) 0.073(2) Uiso calc R H
C2B 1 0.0517(4) 0.0761(2) 0.3262(2) 0.0689(8) Uani d . C
H21B 1 0.0485(4) 0.0672(2) 0.3822(2) 0.073(2) Uiso calc R H
H22B 1 -0.0598(4) 0.0730(2) 0.2956(2) 0.073(2) Uiso calc R H
C3B 1 0.1663(4) 0.02663(15) 0.2950(2) 0.0738(9) Uani d . C
H31B 1 0.2664(4) 0.01912(15) 0.3341(2) 0.073(2) Uiso calc R H
H32B 1 0.1126(4) -0.01765(15) 0.2811(2) 0.073(2) Uiso calc R H
C4B 1 0.2042(4) 0.06283(14) 0.2220(2) 0.0650(8) Uani d . C
H41B 1 0.3104(4) 0.04810(14) 0.2101(2) 0.073(2) Uiso calc R H
H42B 1 0.1186(4) 0.05393(14) 0.1757(2) 0.073(2) Uiso calc R H
C5B 1 0.2471(3) 0.18657(13) 0.19525(14) 0.0466(6) Uani d . C
C6B 1 0.2621(4) 0.1707(2) 0.1157(2) 0.0615(7) Uani d . C
H6B 1 0.2416(4) 0.1254(2) 0.0977(2) 0.062(3) Uiso calc R H
C7B 1 0.3051(4) 0.2185(2) 0.0639(2) 0.0621(7) Uani d . C
H7B 1 0.3153(4) 0.2057(2) 0.0121(2) 0.062(3) Uiso calc R H
C8B 1 0.3336(3) 0.28640(15) 0.08928(14) 0.0530(6) Uani d . C
C9B 1 0.3247(3) 0.30487(13) 0.16695(14) 0.0475(6) Uani d . C
H9B 1 0.3463(3) 0.35041(13) 0.18373(14) 0.062(3) Uiso calc R H
C10B 1 0.2844(3) 0.25652(12) 0.21963(13) 0.0424(5) Uani d . C
N2B 1 0.2993(3) 0.27552(10) 0.30191(12) 0.0434(5) Uani d . N
H1B 1 0.3650(36) 0.2514(15) 0.3349(17) 0.055(6) Uiso d . H
C11B 1 0.2369(3) 0.33323(12) 0.32803(14) 0.0432(5) Uani d . C
O1B 1 0.1507(2) 0.37587(9) 0.28771(11) 0.0548(5) Uani d . O
C12B 1 0.2707(4) 0.34184(15) 0.4189(2) 0.0587(7) Uani d . C
F1B 1 0.1399(3) 0.31999(14) 0.44862(12) 0.1061(8) Uani d . F
F2B 1 0.2963(3) 0.40680(10) 0.43971(11) 0.0966(7) Uani d . F
F3B 1 0.4007(3) 0.30593(11) 0.45564(10) 0.0868(6) Uani d . F
N3B 1 0.3844(3) 0.3367(2) 0.03589(14) 0.0664(7) Uani d . N
O2B 1 0.4148(3) 0.31753(15) -0.02904(13) 0.0924(8) Uani d . O
O3B 1 0.3971(3) 0.39757(15) 0.05753(15) 0.0911(7) Uani d . O

loop_
_geom_angle_atom_site_label_1
_geom_angle_atom_site_label_2
_geom_angle_atom_site_label_3
_geom_angle
_geom_angle_publ_flag
C5 N1 C4 122.1(2) yes
C5 N1 C1 125.9(2) yes
C4 N1 C1 110.7(2) yes
N1 C1 C2 103.3(2) yes
C1 C2 C3 103.2(2) no
C4 C3 C2 102.7(2) no
N1 C4 C3 103.3(2) no
N1 C5 C10 124.1(2) no
N1 C5 C6 120.2(2) no
C10 C5 C6 115.7(2) no
C7 C6 C5 122.3(2) no
C6 C7 C8 119.6(2) no
C9 C8 C7 120.4(2) no
C9 C8 N3 119.2(2) no
C7 C8 N3 120.5(2) no
C10 C9 C8 120.1(2) no
C9 C10 C5 121.5(2) no
C9 C10 N2 117.4(2) no
C5 C10 N2 121.0(2) no
C11 N2 C10 123.0(2) yes
O1 C11 N2 126.4(2) no
O1 C11 C12 118.9(2) no
N2 C11 C12 114.7(2) no
F1 C12 F2 108.0(3) no
F1 C12 F3 107.0(3) no
F2 C12 F3 105.4(2) no
F1 C12 C11 110.8(2) no
F2 C12 C11 111.6(2) no
F3 C12 C11 113.7(2) no
O3 N3 O2 122.9(2) yes
O3 N3 C8 118.5(2) yes
O2 N3 C8 118.6(3) yes
C5B N1B C1B 126.9(2) yes
C5B N1B C4B 121.5(2) yes
C1B N1B C4B 110.2(2) yes
N1B C1B C2B 103.7(2) yes
C3B C2B C1B 102.9(2) no
C4B C3B C2B 103.3(2) no
N1B C4B C3B 103.4(2) no
N1B C5B C6B 120.6(2) no
N1B C5B C10B 123.8(2) no
C6B C5B C10B 115.6(2) no
C7B C6B C5B 123.1(3) no
C6B C7B C8B 119.3(2) no
C9B C8B C7B 120.4(2) no
C9B C8B N3B 119.8(3) no
C7B C8B N3B 119.6(2) no
C10B C9B C8B 120.4(2) no
C9B C10B C5B 121.2(2) no
C9B C10B N2B 118.3(2) no
C5B C10B N2B 120.2(2) no
C11B N2B C10B 124.6(2) yes
O1B C11B N2B 126.7(2) no
O1B C11B C12B 118.6(2) no
N2B C11B C12B 114.5(2) no
F2B C12B F3B 107.2(2) no
F2B C12B F1B 107.6(2) no
F3B C12B F1B 106.9(2) no
F2B C12B C11B 111.6(2) no
F3B C12B C11B 113.8(2) no
F1B C12B C11B 109.5(2) no
O3B N3B O2B 122.4(3) yes
O3B N3B C8B 118.4(3) yes
O2B N3B C8B 119.2(3) yes

loop_
_geom_bond_atom_site_label_1
_geom_bond_atom_site_label_2
_geom_bond_site_symmetry_2
_geom_bond_distance
_geom_bond_publ_flag
N1 C5 . 1.348(3) yes
N1 C4 . 1.464(3) yes
N1 C1 . 1.472(3) yes
C1 C2 . 1.515(4) no
C2 C3 . 1.503(4) no
C3 C4 . 1.512(4) no
C5 C10 . 1.419(3) no
C5 C6 . 1.420(3) no
C6 C7 . 1.359(4) no
C7 C8 . 1.385(4) no
C8 C9 . 1.379(3) no
C8 N3 . 1.433(3) yes
C9 C10 . 1.370(3) no
C10 N2 . 1.433(3) yes
N2 C11 . 1.324(3) yes
C11 O1 . 1.215(3) yes
C11 C12 . 1.521(4) yes
C12 F1 . 1.298(3) yes
C12 F2 . 1.312(3) yes
C12 F3 . 1.327(3) yes
N3 O3 . 1.238(3) yes
N3 O2 . 1.228(3) yes
N1B C5B . 1.351(3) yes
N1B C1B . 1.469(3) yes
N1B C4B . 1.473(3) yes
C1B C2B . 1.523(4) no
C2B C3B . 1.499(4) no
C3B C4B . 1.500(4) no
C5B C6B . 1.409(4) no
C5B C10B . 1.428(3) no
C6B C7B . 1.361(4) no
C7B C8B . 1.385(4) no
C8B C9B . 1.378(4) no
C8B N3B . 1.438(4) yes
C9B C10B . 1.371(3) no
C10B N2B . 1.426(3) yes
N2B C11B . 1.332(3) yes
C11B O1B . 1.213(3) yes
C11B C12B . 1.525(4) yes
C12B F2B . 1.308(3) yes
C12B F3B . 1.329(3) yes
C12B F1B . 1.331(3) yes
N3B O3B . 1.228(4) yes
N3B O2B . 1.228(3) yes

loop_
_geom_torsion_atom_site_label_1
_geom_torsion_atom_site_label_2
_geom_torsion_atom_site_label_3
_geom_torsion_atom_site_label_4
_geom_torsion
_geom_torsion_publ_flag
C5 N1 C1 C2 157.0(2) no
C4 N1 C1 C2 -10.3(3) no
N1 C1 C2 C3 31.6(3) no
C1 C2 C3 C4 -41.2(3) no
C5 N1 C4 C3 177.2(2) no
C1 N1 C4 C3 -15.1(3) no
C2 C3 C4 N1 34.4(3) no
C4 N1 C5 C10 -172.2(2) no
C1 N1 C5 C10 22.0(4) no
C4 N1 C5 C6 7.3(3) no
C1 N1 C5 C6 -158.5(2) no
N1 C5 C6 C7 173.9(2) no
C10 C5 C6 C7 -6.6(4) no
C5 C6 C7 C8 1.8(4) no
C6 C7 C8 C9 3.2(4) no
C6 C7 C8 N3 -176.3(2) no
C7 C8 C9 C10 -3.1(3) no
N3 C8 C9 C10 176.4(2) no
C8 C9 C10 C5 -2.1(3) no
C8 C9 C10 N2 174.0(2) no
N1 C5 C10 C9 -173.8(2) no
C6 C5 C10 C9 6.6(3) no
N1 C5 C10 N2 10.2(3) no
C6 C5 C10 N2 -169.3(2) no
C9 C10 N2 C11 55.6(3) no
C5 C10 N2 C11 -128.3(2) no
C10 N2 C11 O1 8.5(4) no
C10 N2 C11 C12 -169.6(2) no
O1 C11 C12 F1 -76.9(4) no
N2 C11 C12 F1 101.3(3) no
O1 C11 C12 F2 43.5(4) no
N2 C11 C12 F2 -138.3(2) no
O1 C11 C12 F3 162.5(3) no
N2 C11 C12 F3 -19.2(3) no
C9 C8 N3 O3 -13.9(3) no
C7 C8 N3 O3 165.6(2) no
C9 C8 N3 O2 167.2(2) no
C7 C8 N3 O2 -13.2(3) no
C5B N1B C1B C2B 157.6(2) no
C4B N1B C1B C2B -9.0(3) no
N1B C1B C2B C3B 30.5(3) no
C1B C2B C3B C4B -40.8(3) no
C5B N1B C4B C3B 176.5(2) no
C1B N1B C4B C3B -16.1(3) no
C2B C3B C4B N1B 35.1(3) no
C1B N1B C5B C6B -155.7(2) no
C4B N1B C5B C6B 9.5(4) no
C1B N1B C5B C10B 27.7(4) no
C4B N1B C5B C10B -167.2(2) no
N1B C5B C6B C7B -178.4(3) no
C10B C5B C6B C7B -1.5(4) no
C5B C6B C7B C8B -1.0(4) no
C6B C7B C8B C9B 2.5(4) no
C6B C7B C8B N3B 178.0(2) no
C7B C8B C9B C10B -1.3(4) no
N3B C8B C9B C10B -176.8(2) no
C8B C9B C10B C5B -1.4(3) no
C8B C9B C10B N2B 171.4(2) no
N1B C5B C10B C9B 179.5(2) no
C6B C5B C10B C9B 2.7(3) no
N1B C5B C10B N2B 6.9(4) no
C6B C5B C10B N2B -169.9(2) no
C9B C10B N2B C11B 49.6(3) no
C5B C10B N2B C11B -137.5(2) no
C10B N2B C11B O1B 4.9(4) no
C10B N2B C11B C12B -179.6(2) no
O1B C11B C12B F2B -40.1(3) no
N2B C11B C12B F2B 144.0(2) no
O1B C11B C12B F3B -161.6(2) no
N2B C11B C12B F3B 22.5(3) no
O1B C11B C12B F1B 78.9(3) no
N2B C11B C12B F1B -97.0(3) no
C9B C8B N3B O3B -9.8(4) no
C7B C8B N3B O3B 174.7(3) no
C9B C8B N3B O2B 169.7(2) no
C7B C8B N3B O2B -5.8(4) no

loop_
_cod_related_entry_id
_cod_related_entry_database
_cod_related_entry_code
1 ChemSpider 24728787
